data_7003730
loop_
_publ_author_name
'Reger, Daniel L.'
'Semeniuc, Radu F.'
'Smith, Mark D.'

_publ_section_title
;
 Supramolecular networks of silver(i) and iron(ii) complexes of the
 third generation tris(pyrazolyl)methane ligand Ph2(O)POCH2C(pz)3 (pz =
 pyrazolyl ring)
;
_journal_issue 17
_journal_name_full 'Dalton Transactions'
_journal_page_first 2253
_journal_page_last 2260
_journal_paper_doi 10.1039/B719023A
_journal_year 2008
_chemical_formula_moiety
;
C46 H42 Fe N12 O4 P2, 2(C3 H6 O), 2(B F4)
;
_chemical_formula_sum 'C52 H54 B2 F8 Fe N12 O6 P2'
_chemical_formula_weight 1234.48
_chemical_name_systematic
;
?
;
_space_group_IT_number 14
_symmetry_cell_setting monoclinic
_symmetry_space_group_name_Hall '-P 2yn'
_symmetry_space_group_name_H-M 'P 1 21/n 1'
_atom_sites_solution_hydrogens geom
_atom_sites_solution_primary direct
_atom_sites_solution_secondary difmap
_audit_creation_method SHELXL-97
_cell_angle_alpha 90.00
_cell_angle_beta 96.8390(10)
_cell_angle_gamma 90.00
_cell_formula_units_Z 2
_cell_length_a 12.3175(7)
_cell_length_b 18.4056(10)
_cell_length_c 12.3750(7)
_cell_measurement_reflns_used 6633
_cell_measurement_temperature 150(2)
_cell_measurement_theta_max 26.389
_cell_measurement_theta_min 2.205
_cell_volume 2785.6(3)
_computing_cell_refinement 'SAINT+ NT V6.22 (Bruker, 2001)'
_computing_data_collection 'SMART NT V5.625 (Bruker, 1998)'
_computing_data_reduction 'SAINT+ NT V6.22'
_computing_molecular_graphics 'SHELXTL V6.1 (Sheldrick, 2000)'
_computing_publication_material 'SHELXTL V6.1'
_computing_structure_refinement 'SHELXL-97 (Sheldrick, 1997)'
_computing_structure_solution 'SHELXS-97 (Sheldrick, 1990)'
_diffrn_ambient_temperature 150(2)
_diffrn_measured_fraction_theta_full 0.998
_diffrn_measured_fraction_theta_max 0.998
_diffrn_measurement_device_type 'Bruker SMART APEX CCD diffractometer'
_diffrn_measurement_method 'omega scans'
_diffrn_radiation_monochromator graphite
_diffrn_radiation_source 'fine-focus sealed tube'
_diffrn_radiation_type MoK\a
_diffrn_radiation_wavelength 0.71073
_diffrn_reflns_av_R_equivalents 0.0430
_diffrn_reflns_av_sigmaI/netI 0.0379
_diffrn_reflns_limit_h_max 15
_diffrn_reflns_limit_h_min -15
_diffrn_reflns_limit_k_max 23
_diffrn_reflns_limit_k_min -23
_diffrn_reflns_limit_l_max 13
_diffrn_reflns_limit_l_min -15
_diffrn_reflns_number 23898
_diffrn_reflns_theta_full 26.40
_diffrn_reflns_theta_max 26.40
_diffrn_reflns_theta_min 1.99
_diffrn_standards_decay_% 0
_exptl_absorpt_coefficient_mu 0.416
_exptl_absorpt_correction_type none
_exptl_crystal_colour orange
_exptl_crystal_density_diffrn 1.472
_exptl_crystal_density_method 'not measured'
_exptl_crystal_description block
_exptl_crystal_F_000 1272
_exptl_crystal_size_max 0.40
_exptl_crystal_size_mid 0.34
_exptl_crystal_size_min 0.18
_refine_diff_density_max 0.444
_refine_diff_density_min -0.328
_refine_diff_density_rms 0.064
_refine_ls_extinction_method none
_refine_ls_goodness_of_fit_ref 1.032
_refine_ls_hydrogen_treatment constr
_refine_ls_matrix_type full
_refine_ls_number_parameters 378
_refine_ls_number_reflns 5718
_refine_ls_number_restraints 0
_refine_ls_restrained_S_all 1.032
_refine_ls_R_factor_all 0.0502
_refine_ls_R_factor_gt 0.0422
_refine_ls_shift/su_max 0.001
_refine_ls_shift/su_mean 0.000
_refine_ls_structure_factor_coef Fsqd
_refine_ls_weighting_details 'calc w=1/[\s^2^(Fo^2^)+(0.0617P)^2^+0.3691P] where P=(Fo^2^+2Fc^2^)/3'
_refine_ls_weighting_scheme calc
_refine_ls_wR_factor_gt 0.1026
_refine_ls_wR_factor_ref 0.1069
_reflns_number_gt 4897
_reflns_number_total 5718
_reflns_threshold_expression >2sigma(I)
_cod_data_source_file B719023A.txt
_cod_data_source_block rspofcm
_cod_depositor_comments
;
The following automatic conversions were performed:
'_symmetry_cell_setting' value 'Monoclinic' changed to 'monoclinic'
according to '/home/saulius/struct/CIF-dictionaries/cif_core.dic'
dictionary named 'cif_core.dic' version 2.4.1 from 2010-06-29.

Automatic conversion script
Id: cif_fix_enum 1527 2010-12-29 10:47:43Z saulius 
;
_cod_original_sg_symbol_H-M 'P 21/n'
_cod_database_code 7003730

loop_
_symmetry_equiv_pos_as_xyz
'x, y, z'
'-x+1/2, y+1/2, -z+1/2'
'-x, -y, -z'
'x-1/2, -y-1/2, z-1/2'

loop_
_atom_site_label
_atom_site_type_symbol
_atom_site_fract_x
_atom_site_fract_y
_atom_site_fract_z
_atom_site_U_iso_or_equiv
_atom_site_adp_type
_atom_site_occupancy
_atom_site_symmetry_multiplicity
_atom_site_calc_flag
_atom_site_refinement_flags
_atom_site_disorder_assembly
_atom_site_disorder_group
Fe1 Fe 0.5000 0.0000 0.5000 0.01585(11) Uani 1 2 d S . .
P1 P 0.18984(4) 0.26645(3) 0.65644(4) 0.02146(13) Uani 1 1 d . . .
C1 C 0.37732(14) 0.14209(9) 0.51129(15) 0.0180(4) Uani 1 1 d . . .
C2 C 0.31708(15) 0.21461(10) 0.51537(16) 0.0202(4) Uani 1 1 d . . .
H2A H 0.3619 0.2545 0.4903 0.024 Uiso 1 1 calc R . .
H2B H 0.2468 0.2129 0.4675 0.024 Uiso 1 1 calc R . .
C11 C 0.20077(15) 0.07873(10) 0.55152(16) 0.0212(4) Uani 1 1 d . . .
H11 H 0.1533 0.1191 0.5551 0.025 Uiso 1 1 calc R . .
C12 C 0.17469(16) 0.00728(10) 0.56249(17) 0.0252(4) Uani 1 1 d . . .
H12 H 0.1061 -0.0120 0.5762 0.030 Uiso 1 1 calc R . .
C13 C 0.26933(15) -0.03146(10) 0.54953(16) 0.0225(4) Uani 1 1 d . . .
H13 H 0.2752 -0.0829 0.5528 0.027 Uiso 1 1 calc R . .
C21 C 0.38898(15) 0.17222(10) 0.31055(16) 0.0213(4) Uani 1 1 d . . .
H21 H 0.3482 0.2161 0.3025 0.026 Uiso 1 1 calc R . .
C22 C 0.43819(16) 0.13739(10) 0.23149(16) 0.0228(4) Uani 1 1 d . . .
H22 H 0.4392 0.1524 0.1582 0.027 Uiso 1 1 calc R . .
C23 C 0.48651(15) 0.07541(10) 0.28083(16) 0.0212(4) Uani 1 1 d . . .
H23 H 0.5267 0.0407 0.2451 0.025 Uiso 1 1 calc R . .
C31 C 0.51987(15) 0.19287(10) 0.66172(16) 0.0225(4) Uani 1 1 d . . .
H31 H 0.4919 0.2402 0.6713 0.027 Uiso 1 1 calc R . .
C32 C 0.61185(15) 0.16332(10) 0.71720(17) 0.0255(4) Uani 1 1 d . . .
H32 H 0.6603 0.1858 0.7728 0.031 Uiso 1 1 calc R . .
C33 C 0.62018(15) 0.09325(10) 0.67539(16) 0.0228(4) Uani 1 1 d . . .
H33 H 0.6767 0.0597 0.6991 0.027 Uiso 1 1 calc R . .
C41 C 0.19471(16) 0.35921(11) 0.61112(17) 0.0266(4) Uani 1 1 d . . .
C42 C 0.25898(19) 0.41185(12) 0.6682(2) 0.0366(5) Uani 1 1 d . . .
H42 H 0.3060 0.3989 0.7318 0.044 Uiso 1 1 calc R . .
C43 C 0.2544(2) 0.48357(13) 0.6321(3) 0.0515(7) Uani 1 1 d . . .
H43 H 0.2967 0.5199 0.6722 0.062 Uiso 1 1 calc R . .
C44 C 0.1887(3) 0.50169(14) 0.5386(3) 0.0590(8) Uani 1 1 d . . .
H44 H 0.1863 0.5505 0.5137 0.071 Uiso 1 1 calc R . .
C45 C 0.1258(3) 0.44930(15) 0.4802(2) 0.0576(8) Uani 1 1 d . . .
H45 H 0.0816 0.4621 0.4148 0.069 Uiso 1 1 calc R . .
C46 C 0.1274(2) 0.37811(13) 0.5173(2) 0.0405(6) Uani 1 1 d . . .
H46 H 0.0825 0.3424 0.4786 0.049 Uiso 1 1 calc R . .
C51 C 0.21838(16) 0.25961(10) 0.80085(17) 0.0240(4) Uani 1 1 d . . .
C52 C 0.13471(17) 0.23394(11) 0.85744(18) 0.0310(5) Uani 1 1 d . . .
H52 H 0.0648 0.2238 0.8193 0.037 Uiso 1 1 calc R . .
C53 C 0.1530(2) 0.22327(14) 0.9682(2) 0.0445(6) Uani 1 1 d . . .
H53 H 0.0962 0.2051 1.0063 0.053 Uiso 1 1 calc R . .
C54 C 0.2543(2) 0.23902(16) 1.0240(2) 0.0521(7) Uani 1 1 d . . .
H54 H 0.2662 0.2326 1.1007 0.062 Uiso 1 1 calc R . .
C55 C 0.3383(2) 0.26393(14) 0.9695(2) 0.0439(6) Uani 1 1 d . . .
H55 H 0.4077 0.2745 1.0085 0.053 Uiso 1 1 calc R . .
C56 C 0.32137(17) 0.27356(12) 0.85721(18) 0.0315(5) Uani 1 1 d . . .
H56 H 0.3795 0.2895 0.8191 0.038 Uiso 1 1 calc R . .
N11 N 0.35012(12) 0.01288(8) 0.53196(13) 0.0184(3) Uani 1 1 d . . .
N12 N 0.30752(12) 0.08117(8) 0.53445(13) 0.0175(3) Uani 1 1 d . . .
N21 N 0.46894(12) 0.07137(8) 0.38439(13) 0.0184(3) Uani 1 1 d . . .
N22 N 0.40973(12) 0.13203(8) 0.40258(12) 0.0175(3) Uani 1 1 d . . .
N31 N 0.53859(12) 0.07993(8) 0.59822(13) 0.0185(3) Uani 1 1 d . . .
N32 N 0.47576(12) 0.14150(8) 0.59002(12) 0.0179(3) Uani 1 1 d . . .
O1 O 0.29810(10) 0.22658(7) 0.62535(11) 0.0224(3) Uani 1 1 d . . .
O2 O 0.08807(11) 0.23067(7) 0.61004(12) 0.0286(3) Uani 1 1 d . . .
B1 B 0.0893(2) 0.11874(13) 0.2761(2) 0.0328(6) Uani 1 1 d . . .
F1 F 0.04591(15) 0.13400(8) 0.17042(12) 0.0638(5) Uani 1 1 d . . .
F2 F 0.17775(11) 0.07199(8) 0.27937(14) 0.0548(4) Uani 1 1 d . . .
F3 F 0.00977(11) 0.08741(8) 0.32985(14) 0.0524(4) Uani 1 1 d . . .
F4 F 0.12331(12) 0.18371(7) 0.32695(12) 0.0493(4) Uani 1 1 d . . .
C61 C 0.4308(2) 0.40583(13) 0.2034(2) 0.0467(6) Uani 1 1 d . . .
H61A H 0.5087 0.3973 0.1989 0.070 Uiso 1 1 calc R . .
H61B H 0.4128 0.4564 0.1842 0.070 Uiso 1 1 calc R . .
H61C H 0.3871 0.3733 0.1527 0.070 Uiso 1 1 calc R . .
C62 C 0.40639(16) 0.39120(10) 0.31644(19) 0.0291(5) Uani 1 1 d . . .
C63 C 0.4464(3) 0.44428(15) 0.4025(2) 0.0614(8) Uani 1 1 d . . .
H63A H 0.4103 0.4912 0.3868 0.092 Uiso 1 1 calc R . .
H63B H 0.5257 0.4502 0.4042 0.092 Uiso 1 1 calc R . .
H63C H 0.4296 0.4265 0.4733 0.092 Uiso 1 1 calc R . .
O3 O 0.35583(13) 0.33802(8) 0.33844(15) 0.0411(4) Uani 1 1 d . . .

loop_
_atom_site_aniso_label
_atom_site_aniso_U_11
_atom_site_aniso_U_22
_atom_site_aniso_U_33
_atom_site_aniso_U_23
_atom_site_aniso_U_13
_atom_site_aniso_U_12
Fe1 0.01661(19) 0.01524(18) 0.0161(2) 0.00016(14) 0.00368(15) 0.00034(13)
P1 0.0191(2) 0.0257(3) 0.0198(3) -0.0026(2) 0.0031(2) 0.00379(19)
C1 0.0192(9) 0.0199(9) 0.0154(10) 0.0001(7) 0.0037(7) -0.0005(7)
C2 0.0224(9) 0.0201(9) 0.0186(10) -0.0001(7) 0.0040(8) 0.0036(7)
C11 0.0183(9) 0.0256(9) 0.0207(11) -0.0008(8) 0.0061(8) 0.0007(7)
C12 0.0206(9) 0.0291(10) 0.0269(12) 0.0006(8) 0.0069(8) -0.0035(8)
C13 0.0244(10) 0.0210(9) 0.0225(11) 0.0006(8) 0.0043(8) -0.0038(7)
C21 0.0218(9) 0.0214(9) 0.0205(11) 0.0043(8) 0.0016(8) -0.0003(7)
C22 0.0270(10) 0.0263(9) 0.0157(10) 0.0020(8) 0.0048(8) -0.0016(8)
C23 0.0219(9) 0.0244(9) 0.0183(10) -0.0022(8) 0.0067(8) -0.0016(7)
C31 0.0232(9) 0.0208(9) 0.0239(11) -0.0044(8) 0.0042(8) -0.0020(7)
C32 0.0238(10) 0.0282(10) 0.0237(11) -0.0066(8) 0.0002(8) -0.0025(8)
C33 0.0205(9) 0.0257(9) 0.0219(11) 0.0002(8) 0.0008(8) 0.0001(7)
C41 0.0259(10) 0.0283(10) 0.0272(12) 0.0021(8) 0.0106(9) 0.0077(8)
C42 0.0360(12) 0.0337(11) 0.0402(14) 0.0029(10) 0.0051(10) 0.0001(9)
C43 0.0570(17) 0.0335(13) 0.064(2) 0.0039(12) 0.0094(15) -0.0038(11)
C44 0.069(2) 0.0362(14) 0.073(2) 0.0188(14) 0.0133(17) 0.0086(13)
C45 0.0695(19) 0.0550(17) 0.0476(18) 0.0208(14) 0.0032(15) 0.0190(15)
C46 0.0443(14) 0.0431(13) 0.0334(14) 0.0057(10) 0.0024(11) 0.0105(11)
C51 0.0243(10) 0.0271(10) 0.0204(11) -0.0019(8) 0.0020(8) 0.0073(8)
C52 0.0279(11) 0.0371(11) 0.0291(13) 0.0023(9) 0.0077(9) 0.0085(9)
C53 0.0447(14) 0.0576(15) 0.0339(15) 0.0115(12) 0.0161(12) 0.0192(12)
C54 0.0596(17) 0.0759(19) 0.0207(13) 0.0039(12) 0.0046(12) 0.0340(15)
C55 0.0380(13) 0.0617(16) 0.0290(14) -0.0109(11) -0.0080(11) 0.0211(12)
C56 0.0266(11) 0.0387(12) 0.0288(13) -0.0056(9) 0.0018(9) 0.0084(9)
N11 0.0204(8) 0.0170(7) 0.0184(9) 0.0007(6) 0.0040(6) 0.0001(6)
N12 0.0178(7) 0.0170(7) 0.0181(9) 0.0002(6) 0.0036(6) 0.0007(6)
N21 0.0195(8) 0.0175(7) 0.0187(9) -0.0004(6) 0.0051(6) 0.0011(6)
N22 0.0183(7) 0.0183(7) 0.0164(9) 0.0013(6) 0.0041(6) 0.0011(6)
N31 0.0184(7) 0.0180(7) 0.0195(9) 0.0005(6) 0.0033(6) 0.0018(6)
N32 0.0173(7) 0.0177(7) 0.0188(9) -0.0008(6) 0.0021(6) 0.0004(6)
O1 0.0228(7) 0.0264(7) 0.0183(7) -0.0026(5) 0.0034(6) 0.0060(5)
O2 0.0229(7) 0.0347(8) 0.0280(9) -0.0058(6) 0.0018(6) 0.0021(6)
B1 0.0354(13) 0.0269(12) 0.0352(15) 0.0056(10) 0.0002(11) -0.0076(10)
F1 0.1102(14) 0.0417(8) 0.0347(9) 0.0064(7) -0.0121(9) -0.0158(8)
F2 0.0391(8) 0.0472(8) 0.0806(12) 0.0003(8) 0.0173(8) -0.0028(6)
F3 0.0369(8) 0.0472(8) 0.0749(12) 0.0208(7) 0.0137(7) -0.0041(6)
F4 0.0606(9) 0.0351(7) 0.0472(9) 0.0002(6) -0.0135(7) -0.0118(6)
C61 0.0641(17) 0.0362(12) 0.0423(16) 0.0012(11) 0.0157(13) 0.0104(12)
C62 0.0269(10) 0.0236(10) 0.0367(13) 0.0015(9) 0.0036(9) 0.0014(8)
C63 0.092(2) 0.0467(15) 0.0441(18) -0.0083(13) 0.0016(16) -0.0210(15)
O3 0.0376(9) 0.0281(8) 0.0571(12) 0.0072(7) 0.0033(8) -0.0037(7)

loop_
_atom_type_symbol
_atom_type_description
_atom_type_scat_dispersion_real
_atom_type_scat_dispersion_imag
_atom_type_scat_source
C C 0.0033 0.0016 'International Tables Vol C Tables 4.2.6.8 and 6.1.1.4'
H H 0.0000 0.0000 'International Tables Vol C Tables 4.2.6.8 and 6.1.1.4'
B B 0.0013 0.0007 'International Tables Vol C Tables 4.2.6.8 and 6.1.1.4'
N N 0.0061 0.0033 'International Tables Vol C Tables 4.2.6.8 and 6.1.1.4'
O O 0.0106 0.0060 'International Tables Vol C Tables 4.2.6.8 and 6.1.1.4'
F F 0.0171 0.0103 'International Tables Vol C Tables 4.2.6.8 and 6.1.1.4'
P P 0.1023 0.0942 'International Tables Vol C Tables 4.2.6.8 and 6.1.1.4'
Fe Fe 0.3463 0.8444 'International Tables Vol C Tables 4.2.6.8 and 6.1.1.4'

loop_
_geom_angle_atom_site_label_1
_geom_angle_atom_site_label_2
_geom_angle_atom_site_label_3
_geom_angle
_geom_angle_site_symmetry_1
_geom_angle_site_symmetry_3
_geom_angle_publ_flag
N31 Fe1 N31 180.00(5) . 3_656 ?
N31 Fe1 N21 87.74(6) . . ?
N31 Fe1 N21 92.26(6) 3_656 . ?
N31 Fe1 N21 92.26(6) . 3_656 ?
N31 Fe1 N21 87.74(6) 3_656 3_656 ?
N21 Fe1 N21 180.00(6) . 3_656 ?
N31 Fe1 N11 93.00(6) . 3_656 ?
N31 Fe1 N11 87.00(6) 3_656 3_656 ?
N21 Fe1 N11 92.35(6) . 3_656 ?
N21 Fe1 N11 87.65(6) 3_656 3_656 ?
N31 Fe1 N11 87.00(6) . . ?
N31 Fe1 N11 93.00(6) 3_656 . ?
N21 Fe1 N11 87.65(6) . . ?
N21 Fe1 N11 92.35(6) 3_656 . ?
N11 Fe1 N11 180.0 3_656 . ?
O2 P1 O1 113.25(8) . . ?
O2 P1 C51 114.61(9) . . ?
O1 P1 C51 97.89(8) . . ?
O2 P1 C41 111.19(9) . . ?
O1 P1 C41 107.39(8) . . ?
C51 P1 C41 111.65(10) . . ?
N22 C1 N12 108.37(14) . . ?
N22 C1 N32 108.47(14) . . ?
N12 C1 N32 108.91(14) . . ?
N22 C1 C2 109.13(14) . . ?
N12 C1 C2 111.32(14) . . ?
N32 C1 C2 110.56(15) . . ?
O1 C2 C1 107.55(14) . . ?
O1 C2 H2A 110.2 . . ?
C1 C2 H2A 110.2 . . ?
O1 C2 H2B 110.2 . . ?
C1 C2 H2B 110.2 . . ?
H2A C2 H2B 108.5 . . ?
N12 C11 C12 106.94(16) . . ?
N12 C11 H11 126.5 . . ?
C12 C11 H11 126.5 . . ?
C11 C12 C13 105.78(17) . . ?
C11 C12 H12 127.1 . . ?
C13 C12 H12 127.1 . . ?
N11 C13 C12 111.05(16) . . ?
N11 C13 H13 124.5 . . ?
C12 C13 H13 124.5 . . ?
N22 C21 C22 106.81(16) . . ?
N22 C21 H21 126.6 . . ?
C22 C21 H21 126.6 . . ?
C21 C22 C23 105.80(17) . . ?
C21 C22 H22 127.1 . . ?
C23 C22 H22 127.1 . . ?
N21 C23 C22 111.03(16) . . ?
N21 C23 H23 124.5 . . ?
C22 C23 H23 124.5 . . ?
N32 C31 C32 107.05(16) . . ?
N32 C31 H31 126.5 . . ?
C32 C31 H31 126.5 . . ?
C31 C32 C33 105.92(17) . . ?
C31 C32 H32 127.0 . . ?
C33 C32 H32 127.0 . . ?
N31 C33 C32 110.78(17) . . ?
N31 C33 H33 124.6 . . ?
C32 C33 H33 124.6 . . ?
C46 C41 C42 119.9(2) . . ?
C46 C41 P1 117.34(17) . . ?
C42 C41 P1 122.75(17) . . ?
C41 C42 C43 120.0(2) . . ?
C41 C42 H42 120.0 . . ?
C43 C42 H42 120.0 . . ?
C44 C43 C42 119.9(3) . . ?
C44 C43 H43 120.1 . . ?
C42 C43 H43 120.1 . . ?
C43 C44 C45 120.5(2) . . ?
C43 C44 H44 119.7 . . ?
C45 C44 H44 119.7 . . ?
C44 C45 C46 120.0(3) . . ?
C44 C45 H45 120.0 . . ?
C46 C45 H45 120.0 . . ?
C45 C46 C41 119.8(2) . . ?
C45 C46 H46 120.1 . . ?
C41 C46 H46 120.1 . . ?
C52 C51 C56 119.5(2) . . ?
C52 C51 P1 117.22(16) . . ?
C56 C51 P1 123.10(16) . . ?
C53 C52 C51 120.3(2) . . ?
C53 C52 H52 119.8 . . ?
C51 C52 H52 119.8 . . ?
C52 C53 C54 119.9(2) . . ?
C52 C53 H53 120.0 . . ?
C54 C53 H53 120.0 . . ?
C55 C54 C53 120.7(2) . . ?
C55 C54 H54 119.7 . . ?
C53 C54 H54 119.7 . . ?
C54 C55 C56 119.9(2) . . ?
C54 C55 H55 120.0 . . ?
C56 C55 H55 120.0 . . ?
C55 C56 C51 119.7(2) . . ?
C55 C56 H56 120.2 . . ?
C51 C56 H56 120.2 . . ?
C13 N11 N12 105.39(14) . . ?
C13 N11 Fe1 134.98(13) . . ?
N12 N11 Fe1 119.56(11) . . ?
C11 N12 N11 110.83(14) . . ?
C11 N12 C1 131.24(15) . . ?
N11 N12 C1 117.75(14) . . ?
C23 N21 N22 105.36(14) . . ?
C23 N21 Fe1 135.02(13) . . ?
N22 N21 Fe1 119.49(11) . . ?
C21 N22 N21 110.98(14) . . ?
C21 N22 C1 131.26(15) . . ?
N21 N22 C1 117.72(14) . . ?
C33 N31 N32 105.90(14) . . ?
C33 N31 Fe1 134.72(12) . . ?
N32 N31 Fe1 119.29(11) . . ?
C31 N32 N31 110.33(15) . . ?
C31 N32 C1 131.50(15) . . ?
N31 N32 C1 118.17(14) . . ?
C2 O1 P1 122.26(11) . . ?
F3 B1 F1 109.0(2) . . ?
F3 B1 F2 109.19(18) . . ?
F1 B1 F2 111.6(2) . . ?
F3 B1 F4 109.6(2) . . ?
F1 B1 F4 108.35(18) . . ?
F2 B1 F4 109.09(19) . . ?
C62 C61 H61A 109.5 . . ?
C62 C61 H61B 109.5 . . ?
H61A C61 H61B 109.5 . . ?
C62 C61 H61C 109.5 . . ?
H61A C61 H61C 109.5 . . ?
H61B C61 H61C 109.5 . . ?
O3 C62 C63 120.5(2) . . ?
O3 C62 C61 121.7(2) . . ?
C63 C62 C61 117.9(2) . . ?
C62 C63 H63A 109.5 . . ?
C62 C63 H63B 109.5 . . ?
H63A C63 H63B 109.5 . . ?
C62 C63 H63C 109.5 . . ?
H63A C63 H63C 109.5 . . ?
H63B C63 H63C 109.5 . . ?

loop_
_geom_bond_atom_site_label_1
_geom_bond_atom_site_label_2
_geom_bond_distance
_geom_bond_site_symmetry_2
_geom_bond_publ_flag
Fe1 N31 1.9313(15) . ?
Fe1 N31 1.9313(15) 3_656 ?
Fe1 N21 1.9464(15) . ?
Fe1 N21 1.9464(15) 3_656 ?
Fe1 N11 1.9480(15) 3_656 ?
Fe1 N11 1.9480(15) . ?
P1 O2 1.4708(14) . ?
P1 O1 1.6084(13) . ?
P1 C51 1.784(2) . ?
P1 C41 1.800(2) . ?
C1 N22 1.460(2) . ?
C1 N12 1.462(2) . ?
C1 N32 1.462(2) . ?
C1 C2 1.531(2) . ?
C2 O1 1.425(2) . ?
C2 H2A 0.9900 . ?
C2 H2B 0.9900 . ?
C11 N12 1.357(2) . ?
C11 C12 1.364(3) . ?
C11 H11 0.9500 . ?
C12 C13 1.392(3) . ?
C12 H12 0.9500 . ?
C13 N11 1.325(2) . ?
C13 H13 0.9500 . ?
C21 N22 1.357(2) . ?
C21 C22 1.370(3) . ?
C21 H21 0.9500 . ?
C22 C23 1.394(3) . ?
C22 H22 0.9500 . ?
C23 N21 1.327(2) . ?
C23 H23 0.9500 . ?
C31 N32 1.364(2) . ?
C31 C32 1.366(3) . ?
C31 H31 0.9500 . ?
C32 C33 1.398(3) . ?
C32 H32 0.9500 . ?
C33 N31 1.324(2) . ?
C33 H33 0.9500 . ?
C41 C46 1.388(3) . ?
C41 C42 1.390(3) . ?
C42 C43 1.392(3) . ?
C42 H42 0.9500 . ?
C43 C44 1.372(4) . ?
C43 H43 0.9500 . ?
C44 C45 1.385(4) . ?
C44 H44 0.9500 . ?
C45 C46 1.388(3) . ?
C45 H45 0.9500 . ?
C46 H46 0.9500 . ?
C51 C52 1.396(3) . ?
C51 C56 1.397(3) . ?
C52 C53 1.376(3) . ?
C52 H52 0.9500 . ?
C53 C54 1.383(4) . ?
C53 H53 0.9500 . ?
C54 C55 1.380(4) . ?
C54 H54 0.9500 . ?
C55 C56 1.391(3) . ?
C55 H55 0.9500 . ?
C56 H56 0.9500 . ?
N11 N12 1.364(2) . ?
N21 N22 1.367(2) . ?
N31 N32 1.369(2) . ?
B1 F3 1.375(3) . ?
B1 F1 1.381(3) . ?
B1 F2 1.385(3) . ?
B1 F4 1.392(3) . ?
C61 C62 1.490(3) . ?
C61 H61A 0.9800 . ?
C61 H61B 0.9800 . ?
C61 H61C 0.9800 . ?
C62 O3 1.209(2) . ?
C62 C63 1.485(3) . ?
C63 H63A 0.9800 . ?
C63 H63B 0.9800 . ?
C63 H63C 0.9800 . ?

loop_
_geom_torsion_atom_site_label_1
_geom_torsion_atom_site_label_2
_geom_torsion_atom_site_label_3
_geom_torsion_atom_site_label_4
_geom_torsion
_geom_torsion_site_symmetry_1
_geom_torsion_site_symmetry_2
_geom_torsion_site_symmetry_3
_geom_torsion_site_symmetry_4
_geom_torsion_publ_flag
N22 C1 C2 O1 -173.32(14) . . . . ?
N12 C1 C2 O1 67.11(19) . . . . ?
N32 C1 C2 O1 -54.09(18) . . . . ?
N12 C11 C12 C13 -0.9(2) . . . . ?
C11 C12 C13 N11 0.3(2) . . . . ?
N22 C21 C22 C23 0.8(2) . . . . ?
C21 C22 C23 N21 0.0(2) . . . . ?
N32 C31 C32 C33 0.2(2) . . . . ?
C31 C32 C33 N31 0.2(2) . . . . ?
O2 P1 C41 C46 -20.29(19) . . . . ?
O1 P1 C41 C46 104.12(17) . . . . ?
C51 P1 C41 C46 -149.68(17) . . . . ?
O2 P1 C41 C42 157.13(17) . . . . ?
O1 P1 C41 C42 -78.47(19) . . . . ?
C51 P1 C41 C42 27.7(2) . . . . ?
C46 C41 C42 C43 1.0(3) . . . . ?
P1 C41 C42 C43 -176.35(19) . . . . ?
C41 C42 C43 C44 -1.8(4) . . . . ?
C42 C43 C44 C45 0.7(5) . . . . ?
C43 C44 C45 C46 1.2(5) . . . . ?
C44 C45 C46 C41 -2.0(4) . . . . ?
C42 C41 C46 C45 0.9(3) . . . . ?
P1 C41 C46 C45 178.4(2) . . . . ?
O2 P1 C51 C52 -11.55(18) . . . . ?
O1 P1 C51 C52 -131.67(16) . . . . ?
C41 P1 C51 C52 116.02(16) . . . . ?
O2 P1 C51 C56 163.68(16) . . . . ?
O1 P1 C51 C56 43.56(18) . . . . ?
C41 P1 C51 C56 -68.75(18) . . . . ?
C56 C51 C52 C53 0.8(3) . . . . ?
P1 C51 C52 C53 176.21(17) . . . . ?
C51 C52 C53 C54 0.9(3) . . . . ?
C52 C53 C54 C55 -1.4(4) . . . . ?
C53 C54 C55 C56 0.1(4) . . . . ?
C54 C55 C56 C51 1.6(3) . . . . ?
C52 C51 C56 C55 -2.0(3) . . . . ?
P1 C51 C56 C55 -177.17(17) . . . . ?
C12 C13 N11 N12 0.5(2) . . . . ?
C12 C13 N11 Fe1 -176.37(15) . . . . ?
N31 Fe1 N11 C13 -139.40(19) . . . . ?
N31 Fe1 N11 C13 40.60(19) 3_656 . . . ?
N21 Fe1 N11 C13 132.74(19) . . . . ?
N21 Fe1 N11 C13 -47.26(19) 3_656 . . . ?
N31 Fe1 N11 N12 44.09(13) . . . . ?
N31 Fe1 N11 N12 -135.91(13) 3_656 . . . ?
N21 Fe1 N11 N12 -43.77(13) . . . . ?
N21 Fe1 N11 N12 136.23(13) 3_656 . . . ?
C12 C11 N12 N11 1.3(2) . . . . ?
C12 C11 N12 C1 176.09(18) . . . . ?
C13 N11 N12 C11 -1.1(2) . . . . ?
Fe1 N11 N12 C11 176.36(12) . . . . y
C13 N11 N12 C1 -176.69(15) . . . . ?
Fe1 N11 N12 C1 0.8(2) . . . . ?
N22 C1 N12 C11 -115.5(2) . . . . ?
N32 C1 N12 C11 126.6(2) . . . . ?
C2 C1 N12 C11 4.5(3) . . . . ?
N22 C1 N12 N11 59.00(19) . . . . ?
N32 C1 N12 N11 -58.83(19) . . . . ?
C2 C1 N12 N11 179.02(15) . . . . ?
C22 C23 N21 N22 -0.8(2) . . . . ?
C22 C23 N21 Fe1 174.79(13) . . . . ?
N31 Fe1 N21 C23 139.46(18) . . . . ?
N31 Fe1 N21 C23 -40.54(18) 3_656 . . . ?
N11 Fe1 N21 C23 46.55(18) 3_656 . . . ?
N11 Fe1 N21 C23 -133.45(18) . . . . ?
N31 Fe1 N21 N22 -45.44(12) . . . . ?
N31 Fe1 N21 N22 134.56(12) 3_656 . . . ?
N11 Fe1 N21 N22 -138.35(13) 3_656 . . . ?
N11 Fe1 N21 N22 41.65(13) . . . . ?
C22 C21 N22 N21 -1.3(2) . . . . ?
C22 C21 N22 C1 -179.31(17) . . . . ?
C23 N21 N22 C21 1.33(19) . . . . ?
Fe1 N21 N22 C21 -175.09(12) . . . . y
C23 N21 N22 C1 179.60(15) . . . . ?
Fe1 N21 N22 C1 3.19(19) . . . . ?
N12 C1 N22 C21 116.52(19) . . . . ?
N32 C1 N22 C21 -125.38(19) . . . . ?
C2 C1 N22 C21 -4.9(3) . . . . ?
N12 C1 N22 N21 -61.33(19) . . . . ?
N32 C1 N22 N21 56.77(19) . . . . ?
C2 C1 N22 N21 177.28(14) . . . . ?
C32 C33 N31 N32 -0.5(2) . . . . ?
C32 C33 N31 Fe1 175.88(14) . . . . ?
N21 Fe1 N31 C33 -134.63(19) . . . . ?
N21 Fe1 N31 C33 45.37(19) 3_656 . . . ?
N11 Fe1 N31 C33 -42.39(19) 3_656 . . . ?
N11 Fe1 N31 C33 137.61(19) . . . . ?
N21 Fe1 N31 N32 41.40(13) . . . . ?
N21 Fe1 N31 N32 -138.60(13) 3_656 . . . ?
N11 Fe1 N31 N32 133.63(13) 3_656 . . . ?
N11 Fe1 N31 N32 -46.37(13) . . . . ?
C32 C31 N32 N31 -0.5(2) . . . . ?
C32 C31 N32 C1 179.00(18) . . . . ?
C33 N31 N32 C31 0.6(2) . . . . ?
Fe1 N31 N32 C31 -176.43(12) . . . . y
C33 N31 N32 C1 -178.95(15) . . . . ?
Fe1 N31 N32 C1 4.0(2) . . . . ?
N22 C1 N32 C31 119.1(2) . . . . ?
N12 C1 N32 C31 -123.12(19) . . . . ?
C2 C1 N32 C31 -0.5(3) . . . . ?
N22 C1 N32 N31 -61.39(19) . . . . ?
N12 C1 N32 N31 56.37(19) . . . . ?
C2 C1 N32 N31 178.98(14) . . . . ?
C1 C2 O1 P1 -145.40(12) . . . . ?
O2 P1 O1 C2 56.96(15) . . . . ?
C51 P1 O1 C2 178.10(14) . . . . ?
C41 P1 O1 C2 -66.19(15) . . . . ?
